data_1514800
loop_
_publ_author_name
'Chen, Yong-Qiang'
'Li, Guo-Rong'
'Chang, Ze'
'Qu, Yang-Kun'
'Zhang, Ying-Hui'
'Bu, Xian-He'

_publ_section_title
;
 A Cu(i) metal--organic framework with 4-fold helical channels for sensing
 anions
;
_journal_issue 9
_journal_name_full 'Chemical Science'
_journal_page_first 3678
_journal_paper_doi 10.1039/c3sc00057e
_journal_volume 4
_journal_year 2013
_chemical_formula_sum 'C21 H18 Cu N5 O4'
_chemical_formula_weight 467.94
_chemical_name_systematic
;
?
;
_space_group_IT_number 14
_symmetry_cell_setting monoclinic
_symmetry_space_group_name_Hall '-P 2ybc'
_symmetry_space_group_name_H-M 'P 1 21/c 1'
_atom_sites_solution_hydrogens geom
_atom_sites_solution_primary direct
_atom_sites_solution_secondary difmap
_audit_creation_method SHELXL-97
_cell_angle_alpha 90.00
_cell_angle_beta 106.94(3)
_cell_angle_gamma 90.00
_cell_formula_units_Z 4
_cell_length_a 9.930(2)
_cell_length_b 9.3445(19)
_cell_length_c 22.717(6)
_cell_measurement_temperature 293(2)
_cell_measurement_theta_max 25
_cell_measurement_theta_min 3.01
_cell_volume 2016.5(8)
_computing_cell_refinement SMART
_computing_data_collection 'CrystalClear (Rigaku/MSC Inc., 2005)'
_computing_data_reduction 'CrystalClear (Rigaku/MSC Inc., 2005)'
_computing_molecular_graphics 'SHELXTL (Bruker, 1998)'
_computing_publication_material SHELXTL
_computing_structure_refinement 'SHELXL-97 (Sheldrick, 1997)'
_computing_structure_solution 'SHELXS-97 (Sheldrick, 1990)'
_diffrn_ambient_temperature 293(2)
_diffrn_measured_fraction_theta_full 0.995
_diffrn_measured_fraction_theta_max 0.995
_diffrn_measurement_device_type scx-mini
_diffrn_measurement_method '\w scan'
_diffrn_radiation_monochromator graphite
_diffrn_radiation_source 'fine-focus sealed tube'
_diffrn_radiation_type MoK\a
_diffrn_radiation_wavelength 0.71073
_diffrn_reflns_av_R_equivalents 0.1846
_diffrn_reflns_av_sigmaI/netI 0.1660
_diffrn_reflns_limit_h_max 11
_diffrn_reflns_limit_h_min -11
_diffrn_reflns_limit_k_max 11
_diffrn_reflns_limit_k_min -11
_diffrn_reflns_limit_l_max 26
_diffrn_reflns_limit_l_min -26
_diffrn_reflns_number 14873
_diffrn_reflns_theta_full 25.00
_diffrn_reflns_theta_max 25.00
_diffrn_reflns_theta_min 3.01
_exptl_absorpt_coefficient_mu 1.123
_exptl_absorpt_correction_T_max 0.781
_exptl_absorpt_correction_T_min 0.721
_exptl_absorpt_correction_type multi-scan
_exptl_absorpt_process_details 'SADABS (Bruker, 1998)'
_exptl_crystal_colour orange
_exptl_crystal_density_diffrn 1.541
_exptl_crystal_density_method 'not measured'
_exptl_crystal_description BLOCK
_exptl_crystal_F_000 960
_exptl_crystal_size_max 0.30
_exptl_crystal_size_mid 0.28
_exptl_crystal_size_min 0.22
_refine_diff_density_max 0.481
_refine_diff_density_min -0.439
_refine_diff_density_rms 0.086
_refine_ls_extinction_method none
_refine_ls_goodness_of_fit_ref 1.028
_refine_ls_hydrogen_treatment constr
_refine_ls_matrix_type full
_refine_ls_number_parameters 282
_refine_ls_number_reflns 3532
_refine_ls_number_restraints 0
_refine_ls_restrained_S_all 1.028
_refine_ls_R_factor_all 0.2335
_refine_ls_R_factor_gt 0.1033
_refine_ls_shift/su_max 0.001
_refine_ls_shift/su_mean 0.000
_refine_ls_structure_factor_coef Fsqd
_refine_ls_weighting_details 'calc w=1/[\s^2^(Fo^2^)+(0.0924P)^2^+0.7473P] where P=(Fo^2^+2Fc^2^)/3'
_refine_ls_weighting_scheme calc
_refine_ls_wR_factor_gt 0.2001
_refine_ls_wR_factor_ref 0.2574
_reflns_number_gt 1515
_reflns_number_total 3532
_reflns_threshold_expression >2sigma(I)
_cod_data_source_file c3sc00057e.txt
_cod_data_source_block 1a
_cod_depositor_comments
;
The following automatic conversions were performed:

'_symmetry_cell_setting' value 'Monoclinic' changed to 'monoclinic'
according to
/usr/data/users/saulius/automatic-downloads/retrospective/RSC/lib/dictionaries/cif_core.dic
dictionary named 'cif_core.dic' version 2.4.2 from
2011-04-26.

'_exptl_absorpt_correction_type' value 'Multi-Scan'
changed to 'multi-scan' according to
/usr/data/users/saulius/automatic-downloads/retrospective/RSC/lib/dictionaries/cif_core.dic
dictionary named 'cif_core.dic' version 2.4.2 from 2011-04-26.

Automatic conversion script
Id: cif_fix_values 2281 2013-09-26 08:29:07Z andrius 
;
_cod_original_sg_symbol_H-M 'P 21/c'
_cod_database_code 1514800

loop_
_symmetry_equiv_pos_as_xyz
'x, y, z'
'-x, y+1/2, -z+1/2'
'-x, -y, -z'
'x, -y-1/2, z-1/2'

loop_
_atom_site_label
_atom_site_type_symbol
_atom_site_fract_x
_atom_site_fract_y
_atom_site_fract_z
_atom_site_U_iso_or_equiv
_atom_site_adp_type
_atom_site_occupancy
_atom_site_symmetry_multiplicity
_atom_site_calc_flag
_atom_site_refinement_flags
O2 O 0.3458(9) 0.8644(10) 0.8688(4) 0.122(3) Uani 1 1 d .
O1 O 0.5202(8) 0.7983(9) 0.8369(4) 0.098(2) Uani 1 1 d .
Cu1 Cu 0.19384(13) 0.12252(15) -0.15267(5) 0.0780(6) Uani 1 1 d .
O3 O 0.5547(8) 0.9135(9) 0.9227(4) 0.104(3) Uani 1 1 d .
O4 O 0.6795(9) 0.3544(12) 0.2589(4) 0.135(3) Uani 1 1 d .
H4B H 0.6408 0.3095 0.2275 0.202 Uiso 1 1 calc R
N1 N 0.3519(7) 0.2531(8) -0.1138(4) 0.060(2) Uani 1 1 d .
N2 N 1.1124(9) 0.4128(9) 0.2579(4) 0.069(2) Uani 1 1 d .
N3 N 1.0857(8) 1.0115(8) -0.1050(4) 0.063(2) Uani 1 1 d .
N4 N 0.7823(8) 0.4737(8) 0.0388(3) 0.063(2) Uani 1 1 d .
N5 N 0.4746(11) 0.8630(11) 0.8767(5) 0.081(3) Uani 1 1 d .
C1 C 0.3879(9) 0.3703(10) -0.1396(4) 0.063(3) Uani 1 1 d .
H1 H 0.3306 0.3966 -0.1782 0.075 Uiso 1 1 calc R
C2 C 0.5031(9) 0.4550(10) -0.1133(4) 0.064(3) Uani 1 1 d .
H2 H 0.5245 0.5319 -0.1349 0.077 Uiso 1 1 calc R
C3 C 0.5892(8) 0.4238(9) -0.0527(4) 0.046(2) Uani 1 1 d .
C4 C 0.5473(9) 0.3041(10) -0.0263(4) 0.067(3) Uani 1 1 d .
H4A H 0.5984 0.2781 0.0135 0.080 Uiso 1 1 calc R
C5 C 0.4323(11) 0.2224(10) -0.0570(5) 0.073(3) Uani 1 1 d .
H5 H 0.4100 0.1425 -0.0373 0.088 Uiso 1 1 calc R
C6 C 0.7169(8) 0.5100(9) -0.0222(4) 0.046(2) Uani 1 1 d .
C7 C 0.7688(9) 0.6186(9) -0.0493(4) 0.050(2) Uani 1 1 d .
H7 H 0.7227 0.6448 -0.0896 0.060 Uiso 1 1 calc R
C8 C 0.8915(9) 0.6909(9) -0.0165(4) 0.050(2) Uani 1 1 d .
C9 C 0.9549(7) 0.6521(8) 0.0428(4) 0.039(2) Uani 1 1 d .
H9 H 1.0355 0.7003 0.0652 0.047 Uiso 1 1 calc R
C10 C 0.9037(9) 0.5455(9) 0.0699(4) 0.053(2) Uani 1 1 d .
C11 C 0.9523(9) 0.8046(10) -0.0464(4) 0.053(2) Uani 1 1 d .
C12 C 0.8812(9) 0.8683(10) -0.1023(4) 0.064(3) Uani 1 1 d .
H12 H 0.7883 0.8434 -0.1220 0.077 Uiso 1 1 calc R
C13 C 0.9487(10) 0.9686(10) -0.1287(4) 0.068(3) Uani 1 1 d .
H13 H 0.8966 1.0102 -0.1654 0.082 Uiso 1 1 calc R
C14 C 1.0904(9) 0.8512(9) -0.0210(4) 0.053(2) Uani 1 1 d .
H14 H 1.1433 0.8137 0.0165 0.063 Uiso 1 1 calc R
C15 C 0.9759(9) 0.4996(10) 0.1351(4) 0.056(2) Uani 1 1 d .
C16 C 0.9178(9) 0.3985(10) 0.1642(4) 0.066(3) Uani 1 1 d .
H16 H 0.8311 0.3579 0.1441 0.079 Uiso 1 1 calc R
C17 C 0.9890(12) 0.3571(12) 0.2238(5) 0.085(3) Uani 1 1 d .
H17 H 0.9486 0.2855 0.2415 0.103 Uiso 1 1 calc R
C18 C 1.1634(10) 0.5126(12) 0.2280(5) 0.076(3) Uani 1 1 d .
H18 H 1.2483 0.5548 0.2495 0.092 Uiso 1 1 calc R
C19 C 1.1029(10) 0.5593(10) 0.1686(4) 0.068(3) Uani 1 1 d .
H19 H 1.1464 0.6293 0.1514 0.082 Uiso 1 1 calc R
C20 C 0.5899(16) 0.3689(18) 0.2934(7) 0.161(7) Uani 1 1 d .
H20A H 0.5109 0.3063 0.2780 0.242 Uiso 1 1 calc R
H20B H 0.5576 0.4662 0.2914 0.242 Uiso 1 1 calc R
H20C H 0.6377 0.3447 0.3354 0.242 Uiso 1 1 calc R
C22 C 1.1512(9) 0.9520(11) -0.0502(5) 0.067(3) Uani 1 1 d .
H22 H 1.2431 0.9804 -0.0306 0.081 Uiso 1 1 calc R

loop_
_atom_site_aniso_label
_atom_site_aniso_U_11
_atom_site_aniso_U_22
_atom_site_aniso_U_33
_atom_site_aniso_U_23
_atom_site_aniso_U_13
_atom_site_aniso_U_12
O2 0.057(5) 0.162(9) 0.142(8) -0.007(6) 0.019(5) 0.005(6)
O1 0.080(6) 0.110(6) 0.097(6) -0.018(5) 0.012(5) -0.006(5)
Cu1 0.0621(9) 0.0881(11) 0.0736(10) -0.0080(7) 0.0039(6) -0.0301(7)
O3 0.080(6) 0.139(7) 0.077(5) -0.010(5) -0.004(4) -0.007(5)
O4 0.101(7) 0.163(10) 0.121(8) -0.026(6) 0.001(6) 0.010(7)
N1 0.034(5) 0.064(6) 0.077(6) 0.000(4) 0.010(4) -0.012(4)
N2 0.070(6) 0.073(6) 0.064(6) 0.008(5) 0.017(5) 0.007(5)
N3 0.047(5) 0.060(5) 0.071(6) -0.001(4) 0.002(4) 0.000(4)
N4 0.051(5) 0.059(5) 0.074(6) -0.009(4) 0.011(4) -0.009(4)
N5 0.057(7) 0.093(7) 0.079(7) -0.005(6) -0.002(6) 0.012(6)
C1 0.051(6) 0.068(7) 0.061(6) 0.017(5) 0.003(5) -0.016(6)
C2 0.054(6) 0.059(6) 0.076(7) 0.005(5) 0.013(5) -0.026(5)
C3 0.026(5) 0.056(6) 0.053(6) 0.000(4) 0.006(4) -0.002(4)
C4 0.044(6) 0.064(7) 0.085(7) 0.015(6) 0.009(5) -0.016(6)
C5 0.061(7) 0.063(7) 0.087(8) 0.010(6) 0.006(6) -0.030(6)
C6 0.019(4) 0.052(6) 0.063(6) -0.003(5) 0.004(4) -0.002(4)
C7 0.042(5) 0.048(6) 0.057(6) 0.005(5) 0.010(4) 0.000(5)
C8 0.033(5) 0.051(6) 0.067(7) -0.007(5) 0.016(5) -0.007(5)
C9 0.020(4) 0.045(5) 0.045(5) -0.005(4) -0.001(4) -0.017(4)
C10 0.041(6) 0.041(5) 0.072(7) -0.003(5) 0.009(5) -0.009(5)
C11 0.031(5) 0.055(6) 0.065(6) -0.013(5) 0.001(5) 0.005(5)
C12 0.032(5) 0.067(7) 0.084(7) 0.006(6) 0.006(5) -0.023(5)
C13 0.038(6) 0.067(7) 0.085(7) -0.008(6) -0.004(5) -0.005(6)
C14 0.035(5) 0.047(6) 0.064(6) -0.001(4) -0.004(4) -0.008(5)
C15 0.040(6) 0.064(6) 0.060(6) 0.000(5) 0.010(5) -0.010(5)
C16 0.041(6) 0.089(8) 0.057(6) 0.022(5) -0.002(5) -0.006(6)
C17 0.071(8) 0.084(8) 0.099(9) 0.015(7) 0.022(7) 0.002(7)
C18 0.049(7) 0.093(9) 0.072(8) -0.012(6) -0.005(6) -0.011(6)
C19 0.050(6) 0.071(7) 0.070(7) 0.007(5) -0.002(5) -0.020(6)
C20 0.125(13) 0.209(19) 0.183(16) -0.050(13) 0.098(13) -0.018(12)
C22 0.036(6) 0.063(7) 0.091(8) -0.005(6) 0.000(5) -0.015(5)

loop_
_atom_type_symbol
_atom_type_description
_atom_type_scat_dispersion_real
_atom_type_scat_dispersion_imag
_atom_type_scat_source
C C 0.0033 0.0016 'International Tables Vol C Tables 4.2.6.8 and 6.1.1.4'
H H 0.0000 0.0000 'International Tables Vol C Tables 4.2.6.8 and 6.1.1.4'
Cu Cu 0.3201 1.2651 'International Tables Vol C Tables 4.2.6.8 and 6.1.1.4'
N N 0.0061 0.0033 'International Tables Vol C Tables 4.2.6.8 and 6.1.1.4'
O O 0.0106 0.0060 'International Tables Vol C Tables 4.2.6.8 and 6.1.1.4'

loop_
_geom_angle_atom_site_label_1
_geom_angle_atom_site_label_2
_geom_angle_atom_site_label_3
_geom_angle
_geom_angle_site_symmetry_1
_geom_angle_site_symmetry_3
N1 Cu1 N2 126.3(3) . 4_465
N1 Cu1 N3 123.6(3) . 1_445
N2 Cu1 N3 110.0(3) 4_465 1_445
C20 O4 H4B 109.5 . .
C5 N1 C1 115.9(8) . .
C5 N1 Cu1 118.1(6) . .
C1 N1 Cu1 126.0(7) . .
C18 N2 C17 113.1(9) . .
C18 N2 Cu1 122.3(8) . 4_666
C17 N2 Cu1 123.7(8) . 4_666
C22 N3 C13 113.5(8) . .
C22 N3 Cu1 121.3(6) . 1_665
C13 N3 Cu1 124.3(7) . 1_665
C10 N4 C6 118.4(8) . .
O3 N5 O2 120.8(11) . .
O3 N5 O1 121.2(10) . .
O2 N5 O1 117.9(10) . .
N1 C1 C2 125.1(8) . .
N1 C1 H1 117.4 . .
C2 C1 H1 117.4 . .
C1 C2 C3 119.4(8) . .
C1 C2 H2 120.3 . .
C3 C2 H2 120.3 . .
C4 C3 C2 114.3(8) . .
C4 C3 C6 123.7(8) . .
C2 C3 C6 122.0(8) . .
C5 C4 C3 122.2(9) . .
C5 C4 H4A 118.9 . .
C3 C4 H4A 118.9 . .
N1 C5 C4 122.9(9) . .
N1 C5 H5 118.6 . .
C4 C5 H5 118.6 . .
C7 C6 N4 120.2(7) . .
C7 C6 C3 125.0(8) . .
N4 C6 C3 114.8(8) . .
C6 C7 C8 120.1(8) . .
C6 C7 H7 119.9 . .
C8 C7 H7 119.9 . .
C9 C8 C7 118.6(8) . .
C9 C8 C11 120.8(7) . .
C7 C8 C11 120.6(8) . .
C10 C9 C8 121.5(7) . .
C10 C9 H9 119.3 . .
C8 C9 H9 119.3 . .
C9 C10 N4 121.1(8) . .
C9 C10 C15 121.6(8) . .
N4 C10 C15 117.3(8) . .
C14 C11 C12 114.9(9) . .
C14 C11 C8 121.1(8) . .
C12 C11 C8 123.9(8) . .
C13 C12 C11 120.1(8) . .
C13 C12 H12 119.9 . .
C11 C12 H12 119.9 . .
N3 C13 C12 125.4(9) . .
N3 C13 H13 117.3 . .
C12 C13 H13 117.3 . .
C22 C14 C11 121.8(8) . .
C22 C14 H14 119.1 . .
C11 C14 H14 119.1 . .
C16 C15 C19 117.0(9) . .
C16 C15 C10 121.5(8) . .
C19 C15 C10 121.4(8) . .
C15 C16 C17 119.7(9) . .
C15 C16 H16 120.1 . .
C17 C16 H16 120.1 . .
N2 C17 C16 124.9(10) . .
N2 C17 H17 117.5 . .
C16 C17 H17 117.5 . .
N2 C18 C19 126.6(9) . .
N2 C18 H18 116.7 . .
C19 C18 H18 116.7 . .
C18 C19 C15 118.5(9) . .
C18 C19 H19 120.7 . .
C15 C19 H19 120.7 . .
O4 C20 H20A 109.5 . .
O4 C20 H20B 109.5 . .
H20A C20 H20B 109.5 . .
O4 C20 H20C 109.5 . .
H20A C20 H20C 109.5 . .
H20B C20 H20C 109.5 . .
N3 C22 C14 124.2(8) . .
N3 C22 H22 117.9 . .
C14 C22 H22 117.9 . .

loop_
_geom_bond_atom_site_label_1
_geom_bond_atom_site_label_2
_geom_bond_distance
_geom_bond_site_symmetry_2
O2 N5 1.239(10) .
O1 N5 1.276(10) .
Cu1 N1 1.981(7) .
Cu1 N2 1.984(8) 4_465
Cu1 N3 2.020(8) 1_445
O3 N5 1.209(10) .
O4 C20 1.353(13) .
O4 H4B 0.8200 .
N1 C5 1.336(11) .
N1 C1 1.338(11) .
N2 C18 1.337(12) .
N2 C17 1.349(12) .
N2 Cu1 1.984(8) 4_666
N3 C22 1.346(11) .
N3 C13 1.369(10) .
N3 Cu1 2.020(8) 1_665
N4 C10 1.381(10) .
N4 C6 1.389(10) .
C1 C2 1.376(11) .
C1 H1 0.9300 .
C2 C3 1.422(11) .
C2 H2 0.9300 .
C3 C4 1.390(11) .
C3 C6 1.492(10) .
C4 C5 1.382(12) .
C4 H4A 0.9300 .
C5 H5 0.9300 .
C6 C7 1.364(10) .
C7 C8 1.402(11) .
C7 H7 0.9300 .
C8 C9 1.359(10) .
C8 C11 1.483(12) .
C9 C10 1.345(11) .
C9 H9 0.9300 .
C10 C15 1.508(11) .
C11 C14 1.394(10) .
C11 C12 1.394(11) .
C12 C13 1.385(11) .
C12 H12 0.9300 .
C13 H13 0.9300 .
C14 C22 1.387(12) .
C14 H14 0.9300 .
C15 C16 1.373(11) .
C15 C19 1.387(11) .
C16 C17 1.386(13) .
C16 H16 0.9300 .
C17 H17 0.9300 .
C18 C19 1.377(12) .
C18 H18 0.9300 .
C19 H19 0.9300 .
C20 H20A 0.9600 .
C20 H20B 0.9600 .
C20 H20C 0.9600 .
C22 H22 0.9300 .

loop_
_geom_torsion_atom_site_label_1
_geom_torsion_atom_site_label_2
_geom_torsion_atom_site_label_3
_geom_torsion_atom_site_label_4
_geom_torsion
_geom_torsion_site_symmetry_1
N2 Cu1 N1 C5 -151.6(7) 4_465
N3 Cu1 N1 C5 31.4(8) 1_445
N2 Cu1 N1 C1 27.5(9) 4_465
N3 Cu1 N1 C1 -149.5(7) 1_445
C5 N1 C1 C2 3.2(14) .
Cu1 N1 C1 C2 -175.9(7) .
N1 C1 C2 C3 -3.6(15) .
C1 C2 C3 C4 1.5(13) .
C1 C2 C3 C6 178.9(8) .
C2 C3 C4 C5 0.6(13) .
C6 C3 C4 C5 -176.7(9) .
C1 N1 C5 C4 -0.9(14) .
Cu1 N1 C5 C4 178.3(8) .
C3 C4 C5 N1 -1.0(16) .
C10 N4 C6 C7 -2.9(12) .
C10 N4 C6 C3 178.2(7) .
C4 C3 C6 C7 172.8(8) .
C2 C3 C6 C7 -4.3(13) .
C4 C3 C6 N4 -8.2(12) .
C2 C3 C6 N4 174.6(8) .
N4 C6 C7 C8 2.3(12) .
C3 C6 C7 C8 -178.8(8) .
C6 C7 C8 C9 -1.3(12) .
C6 C7 C8 C11 177.2(7) .
C7 C8 C9 C10 1.0(13) .
C11 C8 C9 C10 -177.6(7) .
C8 C9 C10 N4 -1.6(13) .
C8 C9 C10 C15 178.4(8) .
C6 N4 C10 C9 2.5(12) .
C6 N4 C10 C15 -177.5(7) .
C9 C8 C11 C14 15.4(12) .
C7 C8 C11 C14 -163.1(8) .
C9 C8 C11 C12 -167.6(9) .
C7 C8 C11 C12 13.9(13) .
C14 C11 C12 C13 0.6(13) .
C8 C11 C12 C13 -176.6(8) .
C22 N3 C13 C12 -3.4(13) .
Cu1 N3 C13 C12 165.6(7) 1_665
C11 C12 C13 N3 1.6(15) .
C12 C11 C14 C22 -0.7(13) .
C8 C11 C14 C22 176.5(8) .
C9 C10 C15 C16 175.0(8) .
N4 C10 C15 C16 -5.0(13) .
C9 C10 C15 C19 -4.1(13) .
N4 C10 C15 C19 175.9(8) .
C19 C15 C16 C17 -2.2(14) .
C10 C15 C16 C17 178.7(9) .
C18 N2 C17 C16 -1.3(15) .
Cu1 N2 C17 C16 168.4(8) 4_666
C15 C16 C17 N2 2.6(16) .
C17 N2 C18 C19 -0.1(15) .
Cu1 N2 C18 C19 -170.0(8) 4_666
N2 C18 C19 C15 0.3(16) .
C16 C15 C19 C18 0.9(14) .
C10 C15 C19 C18 180.0(9) .
C13 N3 C22 C14 3.2(13) .
Cu1 N3 C22 C14 -166.2(7) 1_665
C11 C14 C22 N3 -1.3(15) .
